data_1501918
loop_
_publ_author_name
'Tsue, Hirohito'
'Ono, Kohei'
'Tokita, Satoshi'
'Ishibashi, Koichi'
'Matsui, Kazuhiro'
'Takahashi, Hiroki'
'Miyata, Kazuyuki'
'Takahashi, Daisuke'
'Tamura, Rui'

_publ_section_title
;
 Spontaneous and selective CO2 sorption under ambient conditions in
 seemingly nonporous molecular crystal of azacalix[5]arene pentamethyl
 ether.
;
_journal_issue 3
_journal_name_full 'Organic letters'
_journal_page_first 490
_journal_page_last 493
_journal_paper_doi 10.1021/ol102829h
_journal_volume 13
_journal_year 2011
_chemical_formula_sum 'C44 H60 N4 O4'
_chemical_formula_weight 708.96
_chemical_name_systematic
;
 ?
;
_space_group_IT_number 14
_symmetry_cell_setting monoclinic
_symmetry_space_group_name_Hall '-P 2yn'
_symmetry_space_group_name_H-M 'P 1 21/n 1'
_atom_sites_solution_hydrogens geom
_atom_sites_solution_primary direct
_atom_sites_solution_secondary difmap
_audit_creation_method SHELXL-97
_cell_angle_alpha 90.00
_cell_angle_beta 101.3320(18)
_cell_angle_gamma 90.00
_cell_formula_units_Z 4
_cell_length_a 12.7494(7)
_cell_length_b 16.1119(8)
_cell_length_c 21.2918(11)
_cell_measurement_reflns_used 18959
_cell_measurement_temperature 296
_cell_measurement_theta_max 27.5
_cell_measurement_theta_min 3.0
_cell_volume 4288.4(4)
_computing_molecular_graphics 'Yadokari-XG 2009 (Wakita Nemoto et al., 2009)'
_computing_publication_material 'Yadokari-XG 2009 (Wakita,Nemoto et al., 2009)'
_computing_structure_refinement 'SHELXL-97 (Sheldrick, 1997)'
_diffrn_ambient_temperature 296(2)
_diffrn_measured_fraction_theta_full 0.998
_diffrn_measured_fraction_theta_max 0.998
_diffrn_radiation_type MoK\a
_diffrn_radiation_wavelength 0.71075
_diffrn_reflns_av_R_equivalents 0.0808
_diffrn_reflns_av_sigmaI/netI 0.0717
_diffrn_reflns_limit_h_max 16
_diffrn_reflns_limit_h_min -16
_diffrn_reflns_limit_k_max 16
_diffrn_reflns_limit_k_min -20
_diffrn_reflns_limit_l_max 27
_diffrn_reflns_limit_l_min -27
_diffrn_reflns_number 41556
_diffrn_reflns_theta_full 27.48
_diffrn_reflns_theta_max 27.48
_diffrn_reflns_theta_min 3.01
_exptl_absorpt_coefficient_mu 0.070
_exptl_absorpt_correction_type none
_exptl_crystal_colour colorless
_exptl_crystal_density_diffrn 1.098
_exptl_crystal_density_method 'not measured'
_exptl_crystal_description needle
_exptl_crystal_F_000 1536
_exptl_crystal_size_max 0.30
_exptl_crystal_size_mid 0.20
_exptl_crystal_size_min 0.20
_refine_diff_density_max 0.595
_refine_diff_density_min -0.326
_refine_diff_density_rms 0.064
_refine_ls_extinction_coef 0.0048(10)
_refine_ls_extinction_expression Fc^*^=kFc[1+0.001xFc^2^\l^3^/sin(2\q)]^-1/4^
_refine_ls_extinction_method SHELXL
_refine_ls_goodness_of_fit_ref 1.085
_refine_ls_matrix_type full
_refine_ls_number_parameters 528
_refine_ls_number_reflns 9812
_refine_ls_number_restraints 0
_refine_ls_restrained_S_all 1.085
_refine_ls_R_factor_all 0.1252
_refine_ls_R_factor_gt 0.0631
_refine_ls_shift/su_max 0.002
_refine_ls_shift/su_mean 0.000
_refine_ls_structure_factor_coef Fsqd
_refine_ls_weighting_details 'calc w=1/[\s^2^(Fo^2^)+(0.0934P)^2^+1.2355P] where P=(Fo^2^+2Fc^2^)/3'
_refine_ls_weighting_scheme calc
_refine_ls_wR_factor_gt 0.1563
_refine_ls_wR_factor_ref 0.2083
_reflns_number_gt 5392
_reflns_number_total 9812
_reflns_threshold_expression >2sigma(I)
_cod_data_source_file ol102829h_si_002.cif
_cod_data_source_block cmpd_2
_cod_original_sg_symbol_H-M 'P 21/n'
_cod_database_code 1501918

loop_
_symmetry_equiv_pos_as_xyz
'x, y, z'
'-x+1/2, y+1/2, -z+1/2'
'-x, -y, -z'
'x-1/2, -y-1/2, z-1/2'

loop_
_atom_site_label
_atom_site_type_symbol
_atom_site_fract_x
_atom_site_fract_y
_atom_site_fract_z
_atom_site_U_iso_or_equiv
_atom_site_adp_type
_atom_site_occupancy
_atom_site_symmetry_multiplicity
_atom_site_calc_flag
_atom_site_refinement_flags
_atom_site_disorder_assembly
_atom_site_disorder_group
C1 C 0.53572(19) 0.36026(14) 0.16005(11) 0.0338(5) Uani 1 1 d . . .
C2 C 0.60244(19) 0.29284(15) 0.17867(11) 0.0364(6) Uani 1 1 d . . .
H1 H 0.6759 0.3014 0.1897 0.044 Uiso 1 1 calc R . .
C3 C 0.56238(18) 0.21271(15) 0.18124(11) 0.0355(6) Uani 1 1 d . . .
C4 C 0.45166(19) 0.20317(15) 0.16673(11) 0.0364(6) Uani 1 1 d . . .
H2 H 0.4226 0.1506 0.1694 0.044 Uiso 1 1 calc R . .
C5 C 0.38362(18) 0.26940(15) 0.14845(11) 0.0339(5) Uani 1 1 d . . .
C6 C 0.6339(2) 0.13792(16) 0.20170(13) 0.0429(6) Uani 1 1 d . . .
C7 C 0.7525(2) 0.1585(2) 0.20935(18) 0.0641(9) Uani 1 1 d . . .
H3 H 0.7715 0.2001 0.2418 0.096 Uiso 1 1 calc R . .
H4 H 0.7665 0.1789 0.1695 0.096 Uiso 1 1 calc R . .
H5 H 0.7941 0.1093 0.2216 0.096 Uiso 1 1 calc R . .
C8 C 0.6149(3) 0.1054(2) 0.26591(16) 0.0666(9) Uani 1 1 d . . .
H6 H 0.5412 0.0897 0.2618 0.100 Uiso 1 1 calc R . .
H7 H 0.6317 0.1481 0.2978 0.100 Uiso 1 1 calc R . .
H8 H 0.6597 0.0580 0.2786 0.100 Uiso 1 1 calc R . .
C9 C 0.6075(3) 0.06865(19) 0.15212(17) 0.0686(10) Uani 1 1 d . . .
H9 H 0.6182 0.0883 0.1113 0.103 Uiso 1 1 calc R . .
H10 H 0.5343 0.0521 0.1488 0.103 Uiso 1 1 calc R . .
H11 H 0.6535 0.0220 0.1651 0.103 Uiso 1 1 calc R . .
C10 C 0.18879(17) 0.30393(14) 0.14234(11) 0.0322(5) Uani 1 1 d . . .
C11 C 0.09260(18) 0.30260(14) 0.09868(11) 0.0339(5) Uani 1 1 d . . .
H12 H 0.0881 0.2726 0.0609 0.041 Uiso 1 1 calc R . .
C12 C 0.00249(18) 0.34471(14) 0.10949(11) 0.0326(5) Uani 1 1 d . . .
C13 C 0.01202(18) 0.38974(15) 0.16566(11) 0.0333(5) Uani 1 1 d . . .
H13 H -0.0470 0.4187 0.1738 0.040 Uiso 1 1 calc R . .
C14 C 0.10851(17) 0.39280(14) 0.21064(10) 0.0308(5) Uani 1 1 d . . .
C15 C -0.10096(19) 0.34271(16) 0.05894(12) 0.0396(6) Uani 1 1 d . . .
C16 C -0.0838(3) 0.3868(3) -0.00031(16) 0.0933(14) Uani 1 1 d . . .
H14 H -0.0289 0.3590 -0.0173 0.140 Uiso 1 1 calc R . .
H15 H -0.0624 0.4430 0.0102 0.140 Uiso 1 1 calc R . .
H16 H -0.1492 0.3866 -0.0317 0.140 Uiso 1 1 calc R . .
C17 C -0.1338(3) 0.2530(2) 0.0437(2) 0.0894(13) Uani 1 1 d . . .
H17 H -0.0802 0.2258 0.0252 0.134 Uiso 1 1 calc R . .
H18 H -0.2010 0.2518 0.0140 0.134 Uiso 1 1 calc R . .
H19 H -0.1410 0.2250 0.0824 0.134 Uiso 1 1 calc R . .
C18 C -0.1930(2) 0.3855(2) 0.08148(16) 0.0691(10) Uani 1 1 d . . .
H20 H -0.2570 0.3798 0.0494 0.104 Uiso 1 1 calc R . .
H21 H -0.1767 0.4433 0.0887 0.104 Uiso 1 1 calc R . .
H22 H -0.2037 0.3604 0.1206 0.104 Uiso 1 1 calc R . .
C19 C 0.19448(18) 0.48193(14) 0.30454(10) 0.0313(5) Uani 1 1 d . . .
C20 C 0.19711(18) 0.48795(14) 0.37002(10) 0.0326(5) Uani 1 1 d . . .
H23 H 0.1465 0.4593 0.3876 0.039 Uiso 1 1 calc R . .
C21 C 0.27339(18) 0.53571(14) 0.40986(10) 0.0310(5) Uani 1 1 d . . .
C22 C 0.34975(18) 0.57580(14) 0.38261(10) 0.0315(5) Uani 1 1 d . . .
H24 H 0.4035 0.6060 0.4087 0.038 Uiso 1 1 calc R . .
C23 C 0.34778(18) 0.57182(14) 0.31656(10) 0.0307(5) Uani 1 1 d . . .
C24 C 0.2736(2) 0.53849(15) 0.48184(10) 0.0371(6) Uani 1 1 d . . .
C25 C 0.3428(3) 0.60855(18) 0.51543(12) 0.0521(7) Uani 1 1 d . . .
H25 H 0.3182 0.6605 0.4959 0.078 Uiso 1 1 calc R . .
H26 H 0.4158 0.5997 0.5117 0.078 Uiso 1 1 calc R . .
H27 H 0.3381 0.6096 0.5599 0.078 Uiso 1 1 calc R . .
C26 C 0.1594(2) 0.5526(2) 0.49275(13) 0.0559(8) Uani 1 1 d . . .
H28 H 0.1151 0.5065 0.4756 0.084 Uiso 1 1 calc R . .
H29 H 0.1311 0.6027 0.4716 0.084 Uiso 1 1 calc R . .
H30 H 0.1606 0.5572 0.5378 0.084 Uiso 1 1 calc R . .
C27 C 0.3136(3) 0.45542(18) 0.51149(13) 0.0603(9) Uani 1 1 d . . .
H31 H 0.3863 0.4470 0.5070 0.091 Uiso 1 1 calc R . .
H32 H 0.2697 0.4115 0.4900 0.091 Uiso 1 1 calc R . .
H33 H 0.3099 0.4554 0.5561 0.091 Uiso 1 1 calc R . .
C28 C 0.46331(17) 0.60630(14) 0.23670(11) 0.0314(5) Uani 1 1 d . . .
C29 C 0.48070(18) 0.67419(15) 0.19930(11) 0.0349(5) Uani 1 1 d . . .
H34 H 0.4593 0.7267 0.2097 0.042 Uiso 1 1 calc R . .
C30 C 0.52938(19) 0.66476(15) 0.14678(12) 0.0365(6) Uani 1 1 d . A .
C31 C 0.55829(19) 0.58503(15) 0.13192(12) 0.0372(6) Uani 1 1 d . . .
H35 H 0.5888 0.5773 0.0961 0.045 Uiso 1 1 calc R . .
C32 C 0.54309(18) 0.51660(14) 0.16868(11) 0.0326(5) Uani 1 1 d . . .
C33 C 0.6060(9) 0.8127(5) 0.1540(4) 0.073(3) Uani 0.40 1 d P A 1
H36 H 0.6064 0.8637 0.1307 0.110 Uiso 0.40 1 calc PR A 1
H37 H 0.6782 0.7964 0.1716 0.110 Uiso 0.40 1 calc PR A 1
H38 H 0.5677 0.8206 0.1881 0.110 Uiso 0.40 1 calc PR A 1
C34 C 0.6650(4) 0.7366(4) 0.0947(3) 0.0509(14) Uani 0.60 1 d P A 2
H39 H 0.6753 0.7795 0.0652 0.076 Uiso 0.60 1 calc PR A 2
H40 H 0.6799 0.6836 0.0779 0.076 Uiso 0.60 1 calc PR A 2
H41 H 0.7124 0.7457 0.1351 0.076 Uiso 0.60 1 calc PR A 2
C35 C 0.6026(12) 0.7255(6) 0.0572(6) 0.093(4) Uani 0.40 1 d P A 1
H42 H 0.6180 0.7779 0.0395 0.140 Uiso 0.40 1 calc PR A 1
H43 H 0.5613 0.6919 0.0241 0.140 Uiso 0.40 1 calc PR A 1
H44 H 0.6684 0.6977 0.0747 0.140 Uiso 0.40 1 calc PR A 1
C36 C 0.4762(4) 0.7221(4) 0.0343(2) 0.0608(14) Uani 0.60 1 d P A 2
H45 H 0.4965 0.6700 0.0184 0.091 Uiso 0.60 1 calc PR A 2
H46 H 0.4886 0.7659 0.0061 0.091 Uiso 0.60 1 calc PR A 2
H47 H 0.4017 0.7207 0.0364 0.091 Uiso 0.60 1 calc PR A 2
C37 C 0.4333(8) 0.7794(6) 0.0802(4) 0.081(3) Uani 0.40 1 d P A 1
H48 H 0.3889 0.7422 0.0513 0.122 Uiso 0.40 1 calc PR A 1
H49 H 0.4420 0.8303 0.0583 0.122 Uiso 0.40 1 calc PR A 1
H50 H 0.4002 0.7907 0.1161 0.122 Uiso 0.40 1 calc PR A 1
C38 C 0.5185(5) 0.8178(3) 0.1273(3) 0.0618(15) Uani 0.60 1 d P A 2
H51 H 0.5329 0.8604 0.0986 0.093 Uiso 0.60 1 calc PR A 2
H52 H 0.5604 0.8276 0.1692 0.093 Uiso 0.60 1 calc PR A 2
H53 H 0.4439 0.8184 0.1292 0.093 Uiso 0.60 1 calc PR A 2
C39 C 0.42547(18) 0.34840(14) 0.14383(11) 0.0327(5) Uani 1 1 d . . .
C40 C 0.19623(17) 0.34786(14) 0.19952(11) 0.0311(5) Uani 1 1 d . . .
C41 C 0.26857(18) 0.52579(15) 0.27726(10) 0.0319(5) Uani 1 1 d . . .
C42 C 0.49636(17) 0.52811(14) 0.22219(10) 0.0302(5) Uani 1 1 d . . .
C43 C 0.3389(3) 0.4277(2) 0.05695(13) 0.0636(9) Uani 1 1 d . . .
H54 H 0.3071 0.3788 0.0355 0.095 Uiso 1 1 calc R . .
H55 H 0.4053 0.4391 0.0438 0.095 Uiso 1 1 calc R . .
H56 H 0.2913 0.4739 0.0461 0.095 Uiso 1 1 calc R . .
C44 C 0.2992(2) 0.2804(2) 0.28729(14) 0.0596(8) Uani 1 1 d . . .
H57 H 0.2815 0.2301 0.2634 0.089 Uiso 1 1 calc R . .
H58 H 0.2512 0.2879 0.3163 0.089 Uiso 1 1 calc R . .
H59 H 0.3713 0.2771 0.3111 0.089 Uiso 1 1 calc R . .
C45 C 0.1886(2) 0.56795(17) 0.17197(12) 0.0517(7) Uani 1 1 d . . .
H60 H 0.2206 0.6175 0.1592 0.078 Uiso 1 1 calc R . .
H61 H 0.1326 0.5826 0.1941 0.078 Uiso 1 1 calc R . .
H62 H 0.1594 0.5357 0.1347 0.078 Uiso 1 1 calc R . .
C46 C 0.5707(3) 0.4447(2) 0.30935(15) 0.0703(10) Uani 1 1 d . . .
H63 H 0.5840 0.4921 0.3372 0.106 Uiso 1 1 calc R . .
H64 H 0.6326 0.4339 0.2913 0.106 Uiso 1 1 calc R . .
H65 H 0.5558 0.3973 0.3334 0.106 Uiso 1 1 calc R . .
O1 O 0.35831(13) 0.41492(10) 0.12397(8) 0.0366(4) Uani 1 1 d . . .
O2 O 0.28987(12) 0.34860(10) 0.24448(7) 0.0364(4) Uani 1 1 d . . .
O3 O 0.26734(13) 0.52070(11) 0.21313(7) 0.0390(4) Uani 1 1 d . . .
O4 O 0.48209(13) 0.46096(10) 0.25968(7) 0.0359(4) Uani 1 1 d . . .
N1 N 0.27356(16) 0.25504(13) 0.12936(11) 0.0399(5) Uani 1 1 d . . .
H66 H 0.256(2) 0.2040(18) 0.1220(13) 0.048 Uiso 1 1 d . . .
N2 N 0.11045(16) 0.43622(14) 0.26748(9) 0.0376(5) Uani 1 1 d . . .
H67 H 0.051(2) 0.4394(17) 0.2796(12) 0.045 Uiso 1 1 d . . .
N3 N 0.42177(17) 0.62048(14) 0.29229(10) 0.0386(5) Uani 1 1 d . . .
H68 H 0.437(2) 0.6710(18) 0.3102(12) 0.046 Uiso 1 1 d . . .
N4 N 0.58185(17) 0.43887(13) 0.15464(11) 0.0402(5) Uani 1 1 d . . .
H69 H 0.640(2) 0.4402(17) 0.1382(13) 0.048 Uiso 1 1 d . . .
C47 C 0.5460(2) 0.73844(17) 0.10448(14) 0.0503(7) Uani 1 1 d . . .

loop_
_atom_site_aniso_label
_atom_site_aniso_U_11
_atom_site_aniso_U_22
_atom_site_aniso_U_33
_atom_site_aniso_U_23
_atom_site_aniso_U_13
_atom_site_aniso_U_12
C1 0.0346(12) 0.0300(12) 0.0389(13) -0.0017(10) 0.0122(10) 0.0006(10)
C2 0.0287(12) 0.0368(14) 0.0446(13) 0.0007(11) 0.0091(10) 0.0010(10)
C3 0.0319(12) 0.0329(13) 0.0418(13) -0.0031(10) 0.0076(10) 0.0034(10)
C4 0.0355(13) 0.0289(13) 0.0447(13) -0.0043(11) 0.0074(11) 0.0009(10)
C5 0.0275(11) 0.0346(13) 0.0393(13) -0.0060(10) 0.0052(10) 0.0027(10)
C6 0.0349(13) 0.0360(14) 0.0567(16) 0.0017(12) 0.0061(12) 0.0039(11)
C7 0.0316(14) 0.0525(18) 0.106(3) 0.0172(18) 0.0095(16) 0.0123(13)
C8 0.063(2) 0.055(2) 0.081(2) 0.0260(17) 0.0107(17) 0.0119(16)
C9 0.0555(19) 0.0501(19) 0.095(2) -0.0140(17) 0.0031(17) 0.0212(15)
C10 0.0262(11) 0.0290(12) 0.0400(13) -0.0038(10) 0.0035(10) 0.0011(9)
C11 0.0322(12) 0.0319(13) 0.0365(12) -0.0080(10) 0.0040(10) -0.0014(10)
C12 0.0297(12) 0.0311(13) 0.0360(12) 0.0011(10) 0.0041(10) -0.0027(10)
C13 0.0245(11) 0.0365(13) 0.0391(13) -0.0009(10) 0.0068(10) -0.0019(10)
C14 0.0290(12) 0.0320(12) 0.0325(12) -0.0026(10) 0.0082(10) -0.0042(9)
C15 0.0304(12) 0.0436(15) 0.0416(14) -0.0004(11) -0.0008(11) 0.0008(11)
C16 0.063(2) 0.153(4) 0.059(2) 0.036(2) 0.0002(17) 0.007(2)
C17 0.052(2) 0.068(2) 0.130(3) -0.025(2) -0.028(2) -0.0027(17)
C18 0.0355(15) 0.092(3) 0.075(2) -0.0162(19) -0.0028(15) 0.0116(16)
C19 0.0308(12) 0.0321(13) 0.0320(12) -0.0040(10) 0.0088(10) -0.0029(10)
C20 0.0354(12) 0.0328(13) 0.0322(12) 0.0006(10) 0.0127(10) -0.0026(10)
C21 0.0380(12) 0.0283(12) 0.0270(11) 0.0003(9) 0.0070(10) 0.0060(10)
C22 0.0352(12) 0.0312(13) 0.0283(11) -0.0021(10) 0.0070(10) -0.0021(10)
C23 0.0320(12) 0.0296(12) 0.0323(12) -0.0024(10) 0.0104(10) -0.0019(10)
C24 0.0517(15) 0.0350(13) 0.0258(11) 0.0010(10) 0.0106(11) 0.0013(11)
C25 0.073(2) 0.0541(18) 0.0286(13) -0.0042(12) 0.0081(13) -0.0107(15)
C26 0.0640(19) 0.070(2) 0.0399(14) -0.0104(14) 0.0245(14) 0.0006(16)
C27 0.094(2) 0.0478(17) 0.0383(15) 0.0108(13) 0.0106(15) 0.0160(16)
C28 0.0279(11) 0.0342(13) 0.0338(12) -0.0022(10) 0.0099(10) -0.0069(10)
C29 0.0348(13) 0.0306(13) 0.0413(13) -0.0005(10) 0.0124(10) 0.0001(10)
C30 0.0334(13) 0.0355(13) 0.0438(13) 0.0057(11) 0.0151(11) 0.0015(10)
C31 0.0387(13) 0.0369(14) 0.0411(13) 0.0043(11) 0.0206(11) 0.0011(11)
C32 0.0282(11) 0.0314(13) 0.0407(13) 0.0005(10) 0.0123(10) -0.0003(10)
C33 0.108(8) 0.038(4) 0.088(7) 0.004(4) 0.056(6) -0.026(5)
C34 0.053(3) 0.044(3) 0.063(4) 0.016(3) 0.030(3) -0.001(2)
C35 0.168(13) 0.036(5) 0.104(9) 0.016(6) 0.099(9) 0.009(7)
C36 0.060(3) 0.065(3) 0.057(3) 0.029(3) 0.011(3) 0.005(3)
C37 0.117(8) 0.067(6) 0.066(5) 0.033(5) 0.035(6) 0.020(6)
C38 0.079(4) 0.037(3) 0.081(4) 0.014(3) 0.045(4) 0.009(3)
C39 0.0325(12) 0.0278(12) 0.0377(12) -0.0041(10) 0.0070(10) 0.0041(10)
C40 0.0245(11) 0.0332(13) 0.0339(12) 0.0008(10) 0.0020(9) -0.0048(9)
C41 0.0331(12) 0.0385(13) 0.0263(11) -0.0028(10) 0.0111(9) -0.0023(10)
C42 0.0297(11) 0.0271(12) 0.0344(12) 0.0043(10) 0.0076(10) -0.0062(9)
C43 0.076(2) 0.070(2) 0.0426(16) 0.0080(15) 0.0064(15) 0.0313(18)
C44 0.0496(17) 0.063(2) 0.0583(18) 0.0229(16) -0.0095(14) -0.0013(15)
C45 0.076(2) 0.0452(16) 0.0318(13) 0.0053(12) 0.0061(13) -0.0069(15)
C46 0.081(2) 0.061(2) 0.0540(18) 0.0195(16) -0.0232(17) -0.0174(17)
O1 0.0366(9) 0.0322(9) 0.0405(9) 0.0002(7) 0.0064(7) 0.0092(7)
O2 0.0295(8) 0.0393(10) 0.0372(9) -0.0004(7) -0.0010(7) -0.0028(7)
O3 0.0395(9) 0.0537(11) 0.0250(8) -0.0063(7) 0.0091(7) -0.0086(8)
O4 0.0408(9) 0.0326(9) 0.0341(8) 0.0049(7) 0.0074(7) -0.0054(7)
N1 0.0282(10) 0.0310(11) 0.0580(13) -0.0141(10) 0.0026(9) 0.0009(9)
N2 0.0280(10) 0.0505(13) 0.0376(11) -0.0131(9) 0.0144(9) -0.0104(9)
N3 0.0467(12) 0.0361(12) 0.0371(11) -0.0103(9) 0.0182(9) -0.0156(10)
N4 0.0350(11) 0.0325(12) 0.0587(14) 0.0022(10) 0.0226(10) 0.0015(9)
C47 0.0543(17) 0.0404(16) 0.0631(17) 0.0182(13) 0.0284(14) 0.0038(13)

loop_
_atom_type_symbol
_atom_type_description
_atom_type_scat_dispersion_real
_atom_type_scat_dispersion_imag
_atom_type_scat_source
C C 0.0033 0.0016 'International Tables Vol C Tables 4.2.6.8 and 6.1.1.4'
H H 0.0000 0.0000 'International Tables Vol C Tables 4.2.6.8 and 6.1.1.4'
N N 0.0061 0.0033 'International Tables Vol C Tables 4.2.6.8 and 6.1.1.4'
O O 0.0106 0.0060 'International Tables Vol C Tables 4.2.6.8 and 6.1.1.4'

loop_
_geom_angle_atom_site_label_1
_geom_angle_atom_site_label_2
_geom_angle_atom_site_label_3
_geom_angle
C2 C1 C39 119.7(2)
C2 C1 N4 118.9(2)
C39 C1 N4 121.3(2)
C1 C2 C3 121.8(2)
C4 C3 C2 117.2(2)
C4 C3 C6 120.0(2)
C2 C3 C6 122.8(2)
C5 C4 C3 122.0(2)
C4 C5 C39 119.9(2)
C4 C5 N1 119.4(2)
C39 C5 N1 120.4(2)
C3 C6 C7 112.6(2)
C3 C6 C8 109.6(2)
C7 C6 C8 107.9(2)
C3 C6 C9 110.0(2)
C7 C6 C9 108.1(2)
C8 C6 C9 108.4(3)
C11 C10 C40 119.5(2)
C11 C10 N1 118.2(2)
C40 C10 N1 122.14(19)
C10 C11 C12 122.1(2)
C13 C12 C11 117.6(2)
C13 C12 C15 122.4(2)
C11 C12 C15 119.9(2)
C12 C13 C14 121.6(2)
C40 C14 N2 122.1(2)
C40 C14 C13 119.4(2)
N2 C14 C13 118.3(2)
C16 C15 C18 107.5(3)
C16 C15 C17 110.5(3)
C18 C15 C17 107.5(3)
C16 C15 C12 109.5(2)
C18 C15 C12 112.4(2)
C17 C15 C12 109.5(2)
C20 C19 C41 119.8(2)
C20 C19 N2 117.7(2)
C41 C19 N2 122.3(2)
C21 C20 C19 121.7(2)
C22 C21 C20 117.8(2)
C22 C21 C24 122.8(2)
C20 C21 C24 119.3(2)
C21 C22 C23 121.5(2)
C41 C23 N3 122.5(2)
C41 C23 C22 119.7(2)
N3 C23 C22 117.6(2)
C25 C24 C27 109.9(2)
C25 C24 C21 112.2(2)
C27 C24 C21 108.9(2)
C25 C24 C26 107.4(2)
C27 C24 C26 108.5(2)
C21 C24 C26 109.9(2)
C42 C28 C29 119.8(2)
C42 C28 N3 121.2(2)
C29 C28 N3 118.7(2)
C30 C29 C28 121.3(2)
C29 C30 C31 117.7(2)
C29 C30 C47 121.6(2)
C31 C30 C47 120.6(2)
C32 C31 C30 122.2(2)
C31 C32 C42 118.9(2)
C31 C32 N4 119.7(2)
C42 C32 N4 121.2(2)
O1 C39 C5 120.5(2)
O1 C39 C1 120.2(2)
C5 C39 C1 119.4(2)
O2 C40 C14 119.6(2)
O2 C40 C10 120.8(2)
C14 C40 C10 119.57(19)
O3 C41 C23 119.8(2)
O3 C41 C19 120.7(2)
C23 C41 C19 119.4(2)
O4 C42 C28 120.3(2)
O4 C42 C32 119.6(2)
C28 C42 C32 120.0(2)
C39 O1 C43 113.31(19)
C40 O2 C44 113.13(19)
C41 O3 C45 117.0(2)
C42 O4 C46 113.70(19)
C5 N1 C10 127.9(2)
C14 N2 C19 129.1(2)
C23 N3 C28 127.7(2)
C32 N4 C1 128.0(2)
C35 C47 C38 125.8(5)
C35 C47 C30 118.0(5)
C38 C47 C30 114.9(3)
C35 C47 C34 40.1(6)
C38 C47 C34 111.5(4)
C30 C47 C34 108.2(3)
C35 C47 C37 113.7(7)
C38 C47 C37 58.0(5)
C30 C47 C37 107.2(4)
C34 C47 C37 143.8(4)
C35 C47 C36 64.2(7)
C38 C47 C36 109.5(4)
C30 C47 C36 107.8(3)
C34 C47 C36 104.3(3)
C37 C47 C36 57.2(4)
C35 C47 C33 109.3(7)
C38 C47 C33 42.5(4)
C30 C47 C33 106.4(3)
C34 C47 C33 76.3(4)
C37 C47 C33 100.5(6)
C36 C47 C33 143.5(4)

loop_
_geom_bond_atom_site_label_1
_geom_bond_atom_site_label_2
_geom_bond_distance
C1 C2 1.389(3)
C1 C39 1.393(3)
C1 N4 1.411(3)
C2 C3 1.393(3)
C3 C4 1.393(3)
C3 C6 1.522(3)
C4 C5 1.382(3)
C5 C39 1.391(3)
C5 N1 1.401(3)
C6 C7 1.525(4)
C6 C8 1.527(4)
C6 C9 1.528(4)
C10 C11 1.386(3)
C10 C40 1.395(3)
C10 N1 1.408(3)
C11 C12 1.392(3)
C12 C13 1.383(3)
C12 C15 1.530(3)
C13 C14 1.404(3)
C14 C40 1.391(3)
C14 N2 1.394(3)
C15 C16 1.501(4)
C15 C18 1.518(4)
C15 C17 1.521(4)
C19 C20 1.391(3)
C19 C41 1.395(3)
C19 N2 1.407(3)
C20 C21 1.391(3)
C21 C22 1.387(3)
C21 C24 1.533(3)
C22 C23 1.403(3)
C23 C41 1.392(3)
C23 N3 1.401(3)
C24 C25 1.522(4)
C24 C27 1.524(4)
C24 C26 1.536(4)
C28 C42 1.383(3)
C28 C29 1.396(3)
C28 N3 1.407(3)
C29 C30 1.390(3)
C30 C31 1.390(3)
C30 C47 1.530(3)
C31 C32 1.387(3)
C32 C42 1.398(3)
C32 N4 1.400(3)
C33 C47 1.678(9)
C34 C47 1.572(6)
C35 C47 1.365(9)
C36 C47 1.604(6)
C37 C47 1.573(10)
C38 C47 1.435(6)
C39 O1 1.385(3)
C40 O2 1.376(2)
C41 O3 1.365(3)
C42 O4 1.378(3)
C43 O1 1.415(3)
C44 O2 1.417(3)
C45 O3 1.417(3)
C46 O4 1.412(3)

loop_
_geom_torsion_atom_site_label_1
_geom_torsion_atom_site_label_2
_geom_torsion_atom_site_label_3
_geom_torsion_atom_site_label_4
_geom_torsion
C39 C1 C2 C3 0.5(4)
N4 C1 C2 C3 -176.1(2)
C1 C2 C3 C4 -2.5(4)
C1 C2 C3 C6 -179.8(2)
C2 C3 C4 C5 2.1(4)
C6 C3 C4 C5 179.5(2)
C3 C4 C5 C39 0.3(4)
C3 C4 C5 N1 174.8(2)
C4 C3 C6 C7 174.5(2)
C2 C3 C6 C7 -8.3(4)
C4 C3 C6 C8 -65.4(3)
C2 C3 C6 C8 111.9(3)
C4 C3 C6 C9 53.8(3)
C2 C3 C6 C9 -129.0(3)
C40 C10 C11 C12 0.8(4)
N1 C10 C11 C12 175.8(2)
C10 C11 C12 C13 0.9(4)
C10 C11 C12 C15 178.6(2)
C11 C12 C13 C14 -0.4(3)
C15 C12 C13 C14 -178.1(2)
C12 C13 C14 C40 -1.7(3)
C12 C13 C14 N2 -177.0(2)
C13 C12 C15 C16 111.9(3)
C11 C12 C15 C16 -65.7(3)
C13 C12 C15 C18 -7.5(4)
C11 C12 C15 C18 174.9(2)
C13 C12 C15 C17 -126.8(3)
C11 C12 C15 C17 55.5(3)
C41 C19 C20 C21 -1.2(4)
N2 C19 C20 C21 -176.2(2)
C19 C20 C21 C22 -1.9(3)
C19 C20 C21 C24 -178.8(2)
C20 C21 C22 C23 2.9(3)
C24 C21 C22 C23 179.7(2)
C21 C22 C23 C41 -0.9(4)
C21 C22 C23 N3 174.1(2)
C22 C21 C24 C25 17.2(3)
C20 C21 C24 C25 -166.1(2)
C22 C21 C24 C27 -104.7(3)
C20 C21 C24 C27 72.0(3)
C22 C21 C24 C26 136.6(2)
C20 C21 C24 C26 -46.6(3)
C42 C28 C29 C30 1.0(3)
N3 C28 C29 C30 174.8(2)
C28 C29 C30 C31 1.3(3)
C28 C29 C30 C47 178.3(2)
C29 C30 C31 C32 -2.1(4)
C47 C30 C31 C32 -179.1(2)
C30 C31 C32 C42 0.5(4)
C30 C31 C32 N4 -174.6(2)
C4 C5 C39 O1 178.3(2)
N1 C5 C39 O1 3.9(3)
C4 C5 C39 C1 -2.3(4)
N1 C5 C39 C1 -176.8(2)
C2 C1 C39 O1 -178.7(2)
N4 C1 C39 O1 -2.2(3)
C2 C1 C39 C5 2.0(3)
N4 C1 C39 C5 178.5(2)
N2 C14 C40 O2 -2.8(3)
C13 C14 C40 O2 -177.9(2)
N2 C14 C40 C10 178.4(2)
C13 C14 C40 C10 3.3(3)
C11 C10 C40 O2 178.4(2)
N1 C10 C40 O2 3.5(3)
C11 C10 C40 C14 -2.9(3)
N1 C10 C40 C14 -177.7(2)
N3 C23 C41 O3 6.3(4)
C22 C23 C41 O3 -179.0(2)
N3 C23 C41 C19 -176.9(2)
C22 C23 C41 C19 -2.2(3)
C20 C19 C41 O3 180.0(2)
N2 C19 C41 O3 -5.2(4)
C20 C19 C41 C23 3.2(4)
N2 C19 C41 C23 178.0(2)
C29 C28 C42 O4 178.36(19)
N3 C28 C42 O4 4.7(3)
C29 C28 C42 C32 -2.6(3)
N3 C28 C42 C32 -176.3(2)
C31 C32 C42 O4 -179.1(2)
N4 C32 C42 O4 -4.0(3)
C31 C32 C42 C28 1.9(3)
N4 C32 C42 C28 176.9(2)
C5 C39 O1 C43 -90.8(3)
C1 C39 O1 C43 89.9(3)
C14 C40 O2 C44 95.0(3)
C10 C40 O2 C44 -86.3(3)
C23 C41 O3 C45 -105.1(3)
C19 C41 O3 C45 78.1(3)
C28 C42 O4 C46 -92.4(3)
C32 C42 O4 C46 88.6(3)
C4 C5 N1 C10 141.6(3)
C39 C5 N1 C10 -44.0(4)
C11 C10 N1 C5 151.4(2)
C40 C10 N1 C5 -33.7(4)
C40 C14 N2 C19 38.2(4)
C13 C14 N2 C19 -146.6(2)
C20 C19 N2 C14 -151.7(2)
C41 C19 N2 C14 33.4(4)
C41 C23 N3 C28 -30.9(4)
C22 C23 N3 C28 154.3(2)
C42 C28 N3 C23 -44.0(4)
C29 C28 N3 C23 142.3(2)
C31 C32 N4 C1 -145.0(2)
C42 C32 N4 C1 39.9(4)
C2 C1 N4 C32 -144.7(2)
C39 C1 N4 C32 38.7(4)
C29 C30 C47 C35 174.4(8)
C31 C30 C47 C35 -8.6(8)
C29 C30 C47 C38 6.5(5)
C31 C30 C47 C38 -176.5(4)
C29 C30 C47 C34 131.9(3)
C31 C30 C47 C34 -51.2(4)
C29 C30 C47 C37 -55.6(5)
C31 C30 C47 C37 121.4(5)
C29 C30 C47 C36 -115.9(3)
C31 C30 C47 C36 61.1(4)
C29 C30 C47 C33 51.3(5)
C31 C30 C47 C33 -131.8(5)
